data_4109023
loop_
_publ_author_name
'Joan Vignolle'
'Heinz Gornitzka'
'Laurent Maron'
'Wolfgang W. Schoeller'
'Didier Bourissou'
'Guy Bertrand'

_publ_section_title
;
 Transient Palladadiphosphanylcarbenes: Singlet Carbenes with an "Inverse"
 Electronic Configuration (p\p2 instead of \s2) and Unusual Transannular
 Metal-Carbene Interactions (\pC\\rightarrowPd Donation and
 \sPd\\rightarrowC Back-donation)
;
_journal_name_full 'Journal of the American Chemical Society'
_journal_page_first 978
_journal_page_last 985
_journal_paper_doi 10.1021/ja066738j
_journal_volume 129
_journal_year 2007
_chemical_formula_sum 'C61 H92 B N2 P3 Pd'
_chemical_formula_weight 1063.49
_chemical_name_systematic
; 
 ? 
;
_space_group_IT_number 14
_symmetry_cell_setting monoclinic
_symmetry_space_group_name_Hall '-P 2yn'
_symmetry_space_group_name_H-M 'P 1 21/n 1'
_atom_sites_solution_hydrogens geom
_atom_sites_solution_primary direct
_atom_sites_solution_secondary difmap
_audit_creation_method SHELXL-97
_cell_angle_alpha 90.00
_cell_angle_beta 110.272(4)
_cell_angle_gamma 90.00
_cell_formula_units_Z 4
_cell_length_a 17.119(4)
_cell_length_b 16.313(4)
_cell_length_c 21.541(5)
_cell_measurement_reflns_used 5351
_cell_measurement_temperature 193(2)
_cell_measurement_theta_max 26.470
_cell_measurement_theta_min 2.497
_cell_volume 5643(2)
_computing_cell_refinement 'Bruker SMART'
_computing_data_collection 'Bruker SMART'
_computing_data_reduction 'Bruker SHELXTL'
_computing_molecular_graphics 'Bruker SHELXTL'
_computing_publication_material 'Bruker SHELXTL'
_computing_structure_refinement 'SHELXL-97 (Sheldrick, 1997)'
_computing_structure_solution 'SHELXS-97 (Sheldrick, 1990)'
_diffrn_ambient_temperature 193(2)
_diffrn_measured_fraction_theta_full 0.985
_diffrn_measured_fraction_theta_max 0.985
_diffrn_measurement_device_type 'Bruker CCD detector'
_diffrn_measurement_method 'phi and omega scans'
_diffrn_radiation_monochromator graphite
_diffrn_radiation_source 'fine-focus sealed tube'
_diffrn_radiation_type MoK\a
_diffrn_radiation_wavelength 0.71073
_diffrn_reflns_av_R_equivalents 0.0547
_diffrn_reflns_av_sigmaI/netI 0.0686
_diffrn_reflns_limit_h_max 21
_diffrn_reflns_limit_h_min -21
_diffrn_reflns_limit_k_max 20
_diffrn_reflns_limit_k_min -10
_diffrn_reflns_limit_l_max 26
_diffrn_reflns_limit_l_min -26
_diffrn_reflns_number 32210
_diffrn_reflns_theta_full 26.58
_diffrn_reflns_theta_max 26.58
_diffrn_reflns_theta_min 1.60
_exptl_absorpt_coefficient_mu 0.453
_exptl_absorpt_correction_T_max 1.000000
_exptl_absorpt_correction_T_min 0.585079
_exptl_absorpt_correction_type semi-empirical
_exptl_absorpt_process_details 'SADABS (Bruker-AXS)'
_exptl_crystal_colour colorless
_exptl_crystal_density_diffrn 1.252
_exptl_crystal_description plate
_exptl_crystal_F_000 2272
_exptl_crystal_size_max 0.05
_exptl_crystal_size_mid 0.2
_exptl_crystal_size_min 0.4
_refine_diff_density_max 0.655
_refine_diff_density_min -0.679
_refine_diff_density_rms 0.071
_refine_ls_extinction_method none
_refine_ls_goodness_of_fit_ref 0.997
_refine_ls_hydrogen_treatment mixed
_refine_ls_matrix_type full
_refine_ls_number_parameters 682
_refine_ls_number_reflns 11621
_refine_ls_number_restraints 114
_refine_ls_restrained_S_all 0.998
_refine_ls_R_factor_all 0.0822
_refine_ls_R_factor_gt 0.0427
_refine_ls_shift/su_max 0.001
_refine_ls_shift/su_mean 0.000
_refine_ls_structure_factor_coef Fsqd
_refine_ls_weighting_details 'calc w=1/[\s^2^(Fo^2^)+(0.0439P)^2^+2.4334P] where P=(Fo^2^+2Fc^2^)/3'
_refine_ls_weighting_scheme calc
_refine_ls_wR_factor_gt 0.0912
_refine_ls_wR_factor_ref 0.1075
_reflns_number_gt 7793
_reflns_number_total 11621
_reflns_threshold_expression >2sigma(I)
_cod_data_source_file ja066738jsi20061108_072337.cif
_cod_data_source_block 8b
_cod_database_code 4109023

loop_
_symmetry_equiv_pos_as_xyz
'x, y, z'
'-x+1/2, y+1/2, -z+1/2'
'-x, -y, -z'
'x-1/2, -y-1/2, z-1/2'

loop_
_atom_site_label
_atom_site_type_symbol
_atom_site_fract_x
_atom_site_fract_y
_atom_site_fract_z
_atom_site_U_iso_or_equiv
_atom_site_adp_type
_atom_site_occupancy
_atom_site_symmetry_multiplicity
_atom_site_calc_flag
_atom_site_refinement_flags
_atom_site_disorder_assembly
_atom_site_disorder_group
Pd1 Pd 0.613615(14) 0.256206(15) 0.047289(12) 0.02801(8) Uani 1 1 d . . .
C1 C 0.78802(19) 0.20070(18) 0.06737(14) 0.0263(7) Uani 1 1 d . . .
P1 P 0.74449(5) 0.29991(5) 0.05286(4) 0.02127(17) Uani 1 1 d . A .
N1 N 0.80607(15) 0.36409(15) 0.11432(12) 0.0238(5) Uani 1 1 d . . .
N2 N 0.74195(14) 0.34087(15) -0.01983(11) 0.0229(5) Uani 1 1 d . . .
C2 C 0.8341(2) 0.3311(2) 0.18304(15) 0.0336(7) Uani 1 1 d . B .
H2 H 0.8521 0.2736 0.1792 0.040 Uiso 1 1 calc R . .
C3 C 0.9117(2) 0.3738(2) 0.22961(17) 0.0488(10) Uani 1 1 d . . .
H3A H 0.8972 0.4298 0.2396 0.059 Uiso 1 1 calc R B .
H3B H 0.9540 0.3783 0.2081 0.059 Uiso 1 1 calc R . .
C4 C 0.9471(3) 0.3246(3) 0.2939(2) 0.0689(13) Uani 1 1 d . B .
H4A H 0.9647 0.2698 0.2839 0.083 Uiso 1 1 calc R . .
H4B H 0.9969 0.3530 0.3241 0.083 Uiso 1 1 calc R . .
C5 C 0.8849(3) 0.3147(3) 0.3272(2) 0.0783(16) Uani 1 1 d . . .
H5A H 0.8724 0.3690 0.3421 0.094 Uiso 1 1 calc R B .
H5B H 0.9086 0.2796 0.3668 0.094 Uiso 1 1 calc R . .
C6 C 0.8056(3) 0.2768(4) 0.2819(2) 0.0788(16) Uani 1 1 d . B .
H6A H 0.7643 0.2757 0.3046 0.095 Uiso 1 1 calc R . .
H6B H 0.8168 0.2195 0.2725 0.095 Uiso 1 1 calc R . .
C7 C 0.7685(3) 0.3237(3) 0.21598(18) 0.0528(10) Uani 1 1 d . . .
H7A H 0.7192 0.2941 0.1863 0.063 Uiso 1 1 calc R B .
H7B H 0.7505 0.3790 0.2244 0.063 Uiso 1 1 calc R . .
C8 C 0.78827(18) 0.45329(18) 0.10157(16) 0.0276(7) Uani 1 1 d . B .
H8 H 0.7618 0.4579 0.0524 0.033 Uiso 1 1 calc R . .
C9 C 0.8653(2) 0.5091(2) 0.11967(18) 0.0371(8) Uani 1 1 d . . .
H9A H 0.8904 0.5144 0.1684 0.045 Uiso 1 1 calc R B .
H9B H 0.9074 0.4850 0.1031 0.045 Uiso 1 1 calc R . .
C10 C 0.8391(3) 0.5934(2) 0.0886(2) 0.0570(11) Uani 1 1 d . B .
H10A H 0.8883 0.6299 0.1008 0.068 Uiso 1 1 calc R . .
H10B H 0.8173 0.5880 0.0398 0.068 Uiso 1 1 calc R . .
C11 C 0.7729(3) 0.6314(2) 0.1113(3) 0.0697(14) Uani 1 1 d . . .
H11A H 0.7543 0.6838 0.0876 0.084 Uiso 1 1 calc R B .
H11B H 0.7970 0.6436 0.1592 0.084 Uiso 1 1 calc R . .
C12 C 0.6985(2) 0.5751(3) 0.0987(3) 0.0706(15) Uani 1 1 d . B .
H12A H 0.6693 0.5696 0.0504 0.085 Uiso 1 1 calc R . .
H12B H 0.6592 0.5996 0.1180 0.085 Uiso 1 1 calc R . .
C13 C 0.7251(2) 0.4903(2) 0.1289(2) 0.0475(10) Uani 1 1 d . . .
H13A H 0.7500 0.4949 0.1777 0.057 Uiso 1 1 calc R B .
H13B H 0.6757 0.4541 0.1182 0.057 Uiso 1 1 calc R . .
C14 C 0.81039(17) 0.32559(19) -0.04608(14) 0.0241(6) Uani 1 1 d . B .
H14 H 0.8401 0.2759 -0.0221 0.029 Uiso 1 1 calc R . .
C15 C 0.78148(18) 0.3031(2) -0.11940(14) 0.0285(7) Uani 1 1 d . . .
H15A H 0.7510 0.3500 -0.1462 0.034 Uiso 1 1 calc R B .
H15B H 0.7430 0.2558 -0.1279 0.034 Uiso 1 1 calc R . .
C16 C 0.8563(2) 0.2813(2) -0.13999(16) 0.0360(8) Uani 1 1 d . B .
H16A H 0.8844 0.2321 -0.1153 0.043 Uiso 1 1 calc R . .
H16B H 0.8365 0.2680 -0.1878 0.043 Uiso 1 1 calc R . .
C17 C 0.9179(2) 0.3516(2) -0.12630(16) 0.0386(8) Uani 1 1 d . . .
H17A H 0.8907 0.3998 -0.1530 0.046 Uiso 1 1 calc R B .
H17B H 0.9657 0.3357 -0.1395 0.046 Uiso 1 1 calc R . .
C18 C 0.94893(19) 0.3742(2) -0.05335(16) 0.0356(8) Uani 1 1 d . B .
H18A H 0.9860 0.4225 -0.0461 0.043 Uiso 1 1 calc R . .
H18B H 0.9818 0.3281 -0.0271 0.043 Uiso 1 1 calc R . .
C19 C 0.87613(18) 0.3937(2) -0.02935(15) 0.0291(7) Uani 1 1 d . . .
H19A H 0.8981 0.4020 0.0192 0.035 Uiso 1 1 calc R B .
H19B H 0.8495 0.4455 -0.0500 0.035 Uiso 1 1 calc R . .
C20 C 0.66800(18) 0.39234(19) -0.05607(15) 0.0254(7) Uani 1 1 d . B .
H20 H 0.6434 0.4088 -0.0221 0.031 Uiso 1 1 calc R . .
C21 C 0.59828(19) 0.3462(2) -0.10934(15) 0.0312(7) Uani 1 1 d . . .
H21A H 0.6180 0.3299 -0.1457 0.037 Uiso 1 1 calc R B .
H21B H 0.5841 0.2958 -0.0900 0.037 Uiso 1 1 calc R . .
C22 C 0.5205(2) 0.3999(2) -0.13714(17) 0.0400(8) Uani 1 1 d . B .
H22A H 0.4775 0.3699 -0.1728 0.048 Uiso 1 1 calc R . .
H22B H 0.4977 0.4118 -0.1017 0.048 Uiso 1 1 calc R . .
C23 C 0.5405(2) 0.4802(2) -0.16449(19) 0.0469(10) Uani 1 1 d . . .
H23A H 0.5580 0.4687 -0.2029 0.056 Uiso 1 1 calc R B .
H23B H 0.4900 0.5149 -0.1799 0.056 Uiso 1 1 calc R . .
C24 C 0.6095(2) 0.5258(2) -0.11185(18) 0.0425(9) Uani 1 1 d . B .
H24A H 0.5898 0.5416 -0.0754 0.051 Uiso 1 1 calc R . .
H24B H 0.6229 0.5766 -0.1312 0.051 Uiso 1 1 calc R . .
C25 C 0.68832(19) 0.47341(19) -0.08399(16) 0.0295(7) Uani 1 1 d . . .
H25A H 0.7310 0.5039 -0.0485 0.035 Uiso 1 1 calc R B .
H25B H 0.7111 0.4616 -0.1194 0.035 Uiso 1 1 calc R . .
P2 P 0.69594(6) 0.14360(5) 0.05549(5) 0.0389(2) Uani 1 1 d DU A .
C26 C 0.6641(7) 0.0808(7) -0.0236(6) 0.036(3) Uani 0.494(19) 1 d PDU A 1
H26 H 0.6974 0.0291 -0.0124 0.043 Uiso 0.494(19) 1 calc PR A 1
C27 C 0.5721(6) 0.0541(8) -0.0540(6) 0.048(3) Uani 0.494(19) 1 d PDU A 1
H27A H 0.5384 0.1005 -0.0775 0.073 Uiso 0.494(19) 1 calc PR A 1
H27B H 0.5523 0.0358 -0.0188 0.073 Uiso 0.494(19) 1 calc PR A 1
H27C H 0.5674 0.0090 -0.0852 0.073 Uiso 0.494(19) 1 calc PR A 1
C28 C 0.6909(12) 0.1242(11) -0.0763(7) 0.033(3) Uani 0.494(19) 1 d PDU A 1
H28A H 0.6796 0.0885 -0.1150 0.049 Uiso 0.494(19) 1 calc PR A 1
H28B H 0.7506 0.1364 -0.0580 0.049 Uiso 0.494(19) 1 calc PR A 1
H28C H 0.6595 0.1754 -0.0894 0.049 Uiso 0.494(19) 1 calc PR A 1
C26' C 0.6827(8) 0.0630(7) -0.0074(7) 0.046(3) Uani 0.506(19) 1 d PDU A 2
H26' H 0.7294 0.0224 0.0071 0.055 Uiso 0.506(19) 1 calc PR A 2
C27' C 0.5995(7) 0.0226(7) -0.0141(9) 0.062(4) Uani 0.506(19) 1 d PDU A 2
H27D H 0.5556 0.0644 -0.0253 0.093 Uiso 0.506(19) 1 calc PR A 2
H27E H 0.6036 -0.0035 0.0279 0.093 Uiso 0.506(19) 1 calc PR A 2
H27F H 0.5859 -0.0189 -0.0491 0.093 Uiso 0.506(19) 1 calc PR A 2
C28' C 0.6791(14) 0.1054(13) -0.0715(8) 0.053(4) Uani 0.506(19) 1 d PDU A 2
H28D H 0.6651 0.0651 -0.1075 0.080 Uiso 0.506(19) 1 calc PR A 2
H28E H 0.7335 0.1298 -0.0659 0.080 Uiso 0.506(19) 1 calc PR A 2
H28F H 0.6366 0.1484 -0.0823 0.080 Uiso 0.506(19) 1 calc PR A 2
C29 C 0.6964(6) 0.0683(5) 0.1180(4) 0.040(2) Uani 0.543(6) 1 d PDU A 1
H29 H 0.7395 0.0259 0.1204 0.048 Uiso 0.543(6) 1 calc PR A 1
C30 C 0.6146(4) 0.0253(5) 0.1083(4) 0.053(2) Uani 0.543(6) 1 d PDU A 1
H30A H 0.6176 -0.0025 0.1494 0.080 Uiso 0.543(6) 1 calc PR A 1
H30B H 0.6039 -0.0152 0.0727 0.080 Uiso 0.543(6) 1 calc PR A 1
H30C H 0.5694 0.0656 0.0966 0.080 Uiso 0.543(6) 1 calc PR A 1
C31 C 0.7242(5) 0.1162(5) 0.1820(4) 0.047(2) Uani 0.543(6) 1 d PDU A 1
H31A H 0.6838 0.1597 0.1797 0.070 Uiso 0.543(6) 1 calc PR A 1
H31B H 0.7789 0.1406 0.1890 0.070 Uiso 0.543(6) 1 calc PR A 1
H31C H 0.7280 0.0793 0.2188 0.070 Uiso 0.543(6) 1 calc PR A 1
C29' C 0.7230(7) 0.0898(6) 0.1411(6) 0.042(3) Uani 0.457(6) 1 d PDU A 2
H29' H 0.7675 0.1239 0.1731 0.050 Uiso 0.457(6) 1 calc PR A 2
C30' C 0.6496(6) 0.0894(6) 0.1667(4) 0.055(3) Uani 0.457(6) 1 d PDU A 2
H30D H 0.5980 0.0768 0.1301 0.083 Uiso 0.457(6) 1 calc PR A 2
H30E H 0.6447 0.1434 0.1849 0.083 Uiso 0.457(6) 1 calc PR A 2
H30F H 0.6592 0.0478 0.2013 0.083 Uiso 0.457(6) 1 calc PR A 2
C31' C 0.7589(6) 0.0011(5) 0.1469(5) 0.054(3) Uani 0.457(6) 1 d PDU A 2
H31D H 0.7788 -0.0160 0.1934 0.080 Uiso 0.457(6) 1 calc PR A 2
H31E H 0.8052 0.0000 0.1300 0.080 Uiso 0.457(6) 1 calc PR A 2
H31F H 0.7151 -0.0365 0.1208 0.080 Uiso 0.457(6) 1 calc PR A 2
P3 P 0.88911(6) 0.16341(6) 0.08766(4) 0.0353(2) Uani 1 1 d . B .
C32 C 0.9638(2) 0.2427(3) 0.09687(18) 0.0515(10) Uani 1 1 d . . .
H32A H 0.9580 0.2652 0.0533 0.077 Uiso 1 1 calc R B .
H32B H 1.0200 0.2203 0.1175 0.077 Uiso 1 1 calc R . .
H32C H 0.9546 0.2863 0.1249 0.077 Uiso 1 1 calc R . .
C33 C 0.9294(3) 0.1085(3) 0.1651(2) 0.0749(16) Uani 1 1 d . . .
H33A H 0.9293 0.1446 0.2014 0.112 Uiso 1 1 calc R B .
H33B H 0.9865 0.0906 0.1722 0.112 Uiso 1 1 calc R . .
H33C H 0.8944 0.0606 0.1637 0.112 Uiso 1 1 calc R . .
C34 C 0.9001(3) 0.0915(3) 0.0282(2) 0.0629(13) Uani 1 1 d . . .
H34A H 0.8635 0.0445 0.0253 0.094 Uiso 1 1 calc R B .
H34B H 0.9580 0.0728 0.0419 0.094 Uiso 1 1 calc R . .
H34C H 0.8848 0.1181 -0.0152 0.094 Uiso 1 1 calc R . .
C35 C 0.4882(2) 0.2171(3) 0.0431(2) 0.0470(9) Uani 1 1 d DU B .
H35A H 0.4611 0.1736 0.0107 0.056 Uiso 0.580(11) 1 calc PR B 1
H35B H 0.4796 0.2109 0.0860 0.056 Uiso 0.580(11) 1 calc PR B 1
H35C H 0.4449 0.2136 -0.0014 0.056 Uiso 0.420(11) 1 calc PR B 2
H35D H 0.4858 0.1718 0.0729 0.056 Uiso 0.420(11) 1 calc PR B 2
C36 C 0.4839(4) 0.2961(4) 0.0185(4) 0.044(2) Uani 0.580(11) 1 d PDU B 1
H36 H 0.4423 0.3061 -0.0234 0.053 Uiso 0.580(11) 1 calc PR B 1
C37 C 0.5317(2) 0.3591(2) 0.0471(2) 0.0447(9) Uani 1 1 d DU B .
H37A H 0.5300 0.3762 0.0907 0.054 Uiso 0.580(11) 1 calc PR B 1
H37B H 0.5324 0.4059 0.0179 0.054 Uiso 0.580(11) 1 calc PR B 1
H37C H 0.5563 0.4037 0.0790 0.054 Uiso 0.420(11) 1 calc PR B 2
H37D H 0.4954 0.3792 0.0032 0.054 Uiso 0.420(11) 1 calc PR B 2
C36' C 0.5049(5) 0.2935(6) 0.0707(6) 0.045(3) Uani 0.420(11) 1 d PDU B 2
H36' H 0.4964 0.3007 0.1116 0.055 Uiso 0.420(11) 1 calc PR B 2
B1 B 0.2260(2) 0.1726(2) 0.12560(18) 0.0317(8) Uani 1 1 d . . .
C38 C 0.18952(18) 0.08799(19) 0.14853(15) 0.0273(7) Uani 1 1 d . . .
C39 C 0.2209(2) 0.0582(2) 0.21354(17) 0.0386(8) Uani 1 1 d . . .
H39 H 0.2654 0.0871 0.2450 0.046 Uiso 1 1 calc R . .
C40 C 0.1900(2) -0.0114(2) 0.23433(17) 0.0415(9) Uani 1 1 d . . .
H40 H 0.2139 -0.0293 0.2789 0.050 Uiso 1 1 calc R . .
C41 C 0.1252(2) -0.0546(2) 0.19079(17) 0.0380(8) Uani 1 1 d . . .
H41 H 0.1037 -0.1020 0.2049 0.046 Uiso 1 1 calc R . .
C42 C 0.0920(2) -0.0278(2) 0.12622(17) 0.0364(8) Uani 1 1 d . . .
H42 H 0.0468 -0.0565 0.0955 0.044 Uiso 1 1 calc R . .
C43 C 0.12476(19) 0.04133(19) 0.10596(16) 0.0304(7) Uani 1 1 d . . .
H43 H 0.1018 0.0575 0.0609 0.036 Uiso 1 1 calc R . .
C44 C 0.32766(18) 0.1787(2) 0.16456(15) 0.0293(7) Uani 1 1 d . . .
C45 C 0.36875(19) 0.2525(2) 0.18719(16) 0.0357(7) Uani 1 1 d . . .
H45 H 0.3368 0.3014 0.1807 0.043 Uiso 1 1 calc R . .
C46 C 0.4544(2) 0.2576(3) 0.21881(17) 0.0430(9) Uani 1 1 d . . .
H46 H 0.4795 0.3094 0.2331 0.052 Uiso 1 1 calc R . .
C47 C 0.5030(2) 0.1884(3) 0.22957(17) 0.0478(10) Uani 1 1 d . . .
H47 H 0.5615 0.1918 0.2516 0.057 Uiso 1 1 calc R . .
C48 C 0.4652(2) 0.1140(3) 0.20771(18) 0.0471(10) Uani 1 1 d . . .
H48 H 0.4979 0.0657 0.2140 0.057 Uiso 1 1 calc R . .
C49 C 0.3796(2) 0.1097(2) 0.17668(17) 0.0393(8) Uani 1 1 d . . .
H49 H 0.3550 0.0575 0.1630 0.047 Uiso 1 1 calc R . .
C50 C 0.18240(18) 0.2533(2) 0.14694(16) 0.0322(7) Uani 1 1 d . . .
C51 C 0.16828(19) 0.2570(2) 0.20670(16) 0.0375(8) Uani 1 1 d . . .
H51 H 0.1813 0.2103 0.2348 0.045 Uiso 1 1 calc R . .
C52 C 0.1359(2) 0.3261(2) 0.22738(19) 0.0464(9) Uani 1 1 d . . .
H52 H 0.1287 0.3261 0.2692 0.056 Uiso 1 1 calc R . .
C53 C 0.1142(2) 0.3945(2) 0.1871(2) 0.0504(10) Uani 1 1 d . . .
H53 H 0.0913 0.4415 0.2004 0.061 Uiso 1 1 calc R . .
C54 C 0.1266(2) 0.3930(2) 0.1273(2) 0.0499(10) Uani 1 1 d . . .
H54 H 0.1116 0.4394 0.0990 0.060 Uiso 1 1 calc R . .
C55 C 0.1607(2) 0.3247(2) 0.10773(19) 0.0416(9) Uani 1 1 d . . .
H55 H 0.1697 0.3261 0.0666 0.050 Uiso 1 1 calc R . .
C56 C 0.2052(2) 0.1705(2) 0.04511(16) 0.0336(7) Uani 1 1 d . . .
C57 C 0.1239(2) 0.1819(2) -0.00043(17) 0.0394(8) Uani 1 1 d . . .
H57 H 0.0807 0.1939 0.0163 0.047 Uiso 1 1 calc R . .
C58 C 0.1038(2) 0.1765(2) -0.06833(18) 0.0480(10) Uani 1 1 d . . .
H58 H 0.0479 0.1842 -0.0969 0.058 Uiso 1 1 calc R . .
C59 C 0.1651(3) 0.1600(3) -0.09434(19) 0.0608(12) Uani 1 1 d . . .
H59 H 0.1517 0.1554 -0.1408 0.073 Uiso 1 1 calc R . .
C60 C 0.2463(3) 0.1501(3) -0.0520(2) 0.0668(14) Uani 1 1 d . . .
H60 H 0.2893 0.1398 -0.0694 0.080 Uiso 1 1 calc R . .
C61 C 0.2653(2) 0.1554(3) 0.01644(18) 0.0474(10) Uani 1 1 d . . .
H61 H 0.3215 0.1484 0.0446 0.057 Uiso 1 1 calc R . .

loop_
_atom_site_aniso_label
_atom_site_aniso_U_11
_atom_site_aniso_U_22
_atom_site_aniso_U_33
_atom_site_aniso_U_23
_atom_site_aniso_U_13
_atom_site_aniso_U_12
Pd1 0.02810(12) 0.02710(14) 0.03487(13) -0.00029(12) 0.01857(10) -0.00192(11)
C1 0.0410(18) 0.0180(16) 0.0250(16) -0.0011(12) 0.0178(14) 0.0000(13)
P1 0.0253(4) 0.0184(4) 0.0235(4) -0.0014(3) 0.0128(3) 0.0006(3)
N1 0.0287(13) 0.0204(13) 0.0240(13) -0.0034(10) 0.0111(10) -0.0027(10)
N2 0.0233(13) 0.0234(14) 0.0255(13) 0.0020(10) 0.0128(10) 0.0040(10)
C2 0.046(2) 0.0307(19) 0.0248(16) -0.0044(14) 0.0127(14) -0.0001(15)
C3 0.052(2) 0.045(2) 0.038(2) -0.0003(18) 0.0012(17) 0.0015(18)
C4 0.085(3) 0.065(3) 0.035(2) -0.002(2) -0.006(2) 0.008(3)
C5 0.117(4) 0.081(4) 0.024(2) -0.007(2) 0.009(2) 0.019(3)
C6 0.097(4) 0.111(4) 0.040(2) 0.014(3) 0.037(3) -0.005(3)
C7 0.064(3) 0.066(3) 0.035(2) -0.0012(19) 0.0266(19) -0.004(2)
C8 0.0286(16) 0.0170(16) 0.0356(17) -0.0033(13) 0.0089(13) -0.0009(12)
C9 0.0355(19) 0.0293(19) 0.046(2) -0.0065(16) 0.0134(16) -0.0075(14)
C10 0.062(3) 0.029(2) 0.071(3) 0.002(2) 0.011(2) -0.0161(19)
C11 0.055(3) 0.026(2) 0.111(4) -0.012(2) 0.007(3) 0.0059(19)
C12 0.041(2) 0.036(2) 0.119(4) -0.025(3) 0.008(2) 0.0098(18)
C13 0.0298(19) 0.032(2) 0.080(3) -0.022(2) 0.0192(19) -0.0030(15)
C14 0.0251(15) 0.0265(17) 0.0242(15) 0.0045(13) 0.0128(12) 0.0042(12)
C15 0.0314(17) 0.0285(18) 0.0293(16) -0.0016(13) 0.0151(13) 0.0022(13)
C16 0.0382(19) 0.045(2) 0.0273(17) -0.0011(15) 0.0147(14) 0.0073(15)
C17 0.0323(18) 0.056(2) 0.0337(18) 0.0084(16) 0.0189(15) 0.0052(16)
C18 0.0291(17) 0.045(2) 0.0365(19) 0.0018(16) 0.0164(15) -0.0002(15)
C19 0.0267(16) 0.0341(19) 0.0282(17) -0.0012(14) 0.0118(13) -0.0028(13)
C20 0.0250(16) 0.0231(17) 0.0279(16) 0.0016(13) 0.0088(13) 0.0030(12)
C21 0.0297(17) 0.0325(19) 0.0304(17) 0.0008(14) 0.0090(13) 0.0023(14)
C22 0.0297(18) 0.049(2) 0.0367(19) 0.0000(17) 0.0059(15) 0.0045(16)
C23 0.040(2) 0.052(3) 0.045(2) 0.0139(19) 0.0108(17) 0.0145(18)
C24 0.048(2) 0.031(2) 0.052(2) 0.0123(17) 0.0214(18) 0.0098(16)
C25 0.0311(17) 0.0254(17) 0.0339(17) 0.0030(14) 0.0136(14) 0.0058(13)
P2 0.0514(6) 0.0190(4) 0.0638(6) 0.0016(4) 0.0422(5) -0.0013(4)
C26 0.038(5) 0.006(5) 0.072(6) 0.002(4) 0.030(5) 0.012(4)
C27 0.048(5) 0.058(7) 0.038(6) -0.005(5) 0.013(4) -0.024(4)
C28 0.036(6) 0.018(7) 0.043(5) -0.017(4) 0.013(4) -0.014(5)
C26' 0.041(6) 0.007(5) 0.094(7) -0.009(5) 0.030(6) -0.002(4)
C27' 0.052(6) 0.043(6) 0.093(11) -0.021(6) 0.027(7) -0.015(5)
C28' 0.047(8) 0.027(9) 0.073(7) -0.029(6) 0.005(6) -0.027(5)
C29 0.053(5) 0.013(4) 0.064(5) 0.007(3) 0.030(4) -0.004(3)
C30 0.056(4) 0.040(4) 0.066(5) 0.021(4) 0.023(4) -0.014(3)
C31 0.068(5) 0.037(4) 0.039(4) 0.012(3) 0.026(4) 0.004(3)
C29' 0.057(7) 0.012(5) 0.078(7) 0.005(5) 0.050(6) -0.007(4)
C30' 0.067(6) 0.062(6) 0.054(5) 0.027(5) 0.044(5) 0.011(5)
C31' 0.070(6) 0.037(5) 0.065(6) 0.015(4) 0.038(5) 0.008(4)
P3 0.0423(5) 0.0396(5) 0.0283(4) 0.0058(4) 0.0177(4) 0.0189(4)
C32 0.0284(18) 0.081(3) 0.042(2) 0.003(2) 0.0086(15) 0.0045(19)
C33 0.088(3) 0.095(4) 0.049(3) 0.039(3) 0.033(2) 0.056(3)
C34 0.057(3) 0.076(3) 0.054(3) -0.018(2) 0.018(2) 0.032(2)
C35 0.0291(19) 0.058(2) 0.059(2) 0.006(2) 0.0222(18) -0.0068(17)
C36 0.021(3) 0.049(4) 0.058(6) 0.000(3) 0.010(3) 0.007(3)
C37 0.0289(18) 0.048(2) 0.066(2) 0.0026(19) 0.0276(18) 0.0075(16)
C36' 0.026(5) 0.068(6) 0.054(8) 0.006(5) 0.028(5) 0.004(4)
B1 0.0287(19) 0.031(2) 0.036(2) 0.0044(17) 0.0119(16) 0.0011(15)
C38 0.0287(17) 0.0245(17) 0.0313(17) 0.0025(13) 0.0136(14) 0.0050(13)
C39 0.040(2) 0.039(2) 0.0318(18) 0.0035(16) 0.0066(15) 0.0003(16)
C40 0.053(2) 0.043(2) 0.0289(18) 0.0109(16) 0.0144(17) 0.0080(18)
C41 0.055(2) 0.0237(18) 0.045(2) 0.0030(15) 0.0302(18) 0.0022(16)
C42 0.042(2) 0.0299(19) 0.041(2) -0.0043(15) 0.0191(16) -0.0051(15)
C43 0.0368(18) 0.0262(18) 0.0286(17) -0.0006(14) 0.0118(14) 0.0029(14)
C44 0.0270(16) 0.0350(19) 0.0271(16) 0.0017(14) 0.0111(13) 0.0023(14)
C45 0.0310(16) 0.040(2) 0.0395(18) 0.0005(17) 0.0161(14) -0.0007(16)
C46 0.0359(18) 0.054(2) 0.0401(19) -0.0082(18) 0.0143(15) -0.0111(18)
C47 0.0272(19) 0.077(3) 0.036(2) 0.001(2) 0.0072(15) 0.0024(19)
C48 0.040(2) 0.059(3) 0.042(2) 0.0077(19) 0.0143(17) 0.0175(19)
C49 0.0356(19) 0.038(2) 0.043(2) -0.0037(16) 0.0117(16) 0.0064(15)
C50 0.0204(14) 0.0305(18) 0.0439(18) -0.0007(16) 0.0088(13) -0.0021(14)
C51 0.0292(16) 0.040(2) 0.0400(18) 0.0003(17) 0.0078(14) 0.0054(15)
C52 0.038(2) 0.049(2) 0.050(2) -0.0120(19) 0.0134(17) 0.0021(17)
C53 0.040(2) 0.033(2) 0.081(3) -0.010(2) 0.024(2) 0.0006(16)
C54 0.046(2) 0.028(2) 0.080(3) 0.009(2) 0.028(2) 0.0030(16)
C55 0.039(2) 0.032(2) 0.060(2) 0.0040(18) 0.0267(18) -0.0006(15)
C56 0.0319(17) 0.0276(18) 0.0411(19) 0.0094(15) 0.0124(15) -0.0024(14)
C57 0.0343(19) 0.035(2) 0.046(2) 0.0089(16) 0.0108(16) -0.0025(15)
C58 0.043(2) 0.049(2) 0.042(2) 0.0164(18) 0.0027(17) -0.0115(18)
C59 0.066(3) 0.080(3) 0.032(2) 0.015(2) 0.011(2) -0.014(2)
C60 0.059(3) 0.106(4) 0.045(2) 0.012(2) 0.031(2) -0.006(3)
C61 0.037(2) 0.066(3) 0.040(2) 0.0130(19) 0.0132(16) -0.0018(18)

loop_
_atom_type_symbol
_atom_type_description
_atom_type_scat_dispersion_real
_atom_type_scat_dispersion_imag
_atom_type_scat_source
C C 0.0033 0.0016 'International Tables Vol C Tables 4.2.6.8 and 6.1.1.4'
H H 0.0000 0.0000 'International Tables Vol C Tables 4.2.6.8 and 6.1.1.4'
B B 0.0013 0.0007 'International Tables Vol C Tables 4.2.6.8 and 6.1.1.4'
N N 0.0061 0.0033 'International Tables Vol C Tables 4.2.6.8 and 6.1.1.4'
P P 0.1023 0.0942 'International Tables Vol C Tables 4.2.6.8 and 6.1.1.4'
Pd Pd -0.9988 1.0072 'International Tables Vol C Tables 4.2.6.8 and 6.1.1.4'

loop_
_geom_angle_atom_site_label_1
_geom_angle_atom_site_label_2
_geom_angle_atom_site_label_3
_geom_angle
C36' Pd1 C37 35.6(2)
C36' Pd1 C36 28.0(3)
C37 Pd1 C36 35.29(19)
C36' Pd1 C35 36.3(3)
C37 Pd1 C35 66.97(14)
C36 Pd1 C35 36.7(2)
C36' Pd1 P2 139.6(2)
C37 Pd1 P2 174.62(10)
C36 Pd1 P2 143.09(17)
C35 Pd1 P2 109.59(11)
C36' Pd1 P1 142.3(2)
C37 Pd1 P1 111.85(10)
C36 Pd1 P1 142.41(18)
C35 Pd1 P1 178.69(12)
P2 Pd1 P1 71.55(3)
P3 C1 P1 133.41(18)
P3 C1 P2 127.58(18)
P1 C1 P2 99.01(16)
N2 P1 N1 106.45(12)
N2 P1 C1 113.63(13)
N1 P1 C1 108.16(13)
N2 P1 Pd1 111.11(8)
N1 P1 Pd1 123.26(8)
C1 P1 Pd1 93.93(10)
N2 P1 P2 119.07(9)
N1 P1 P2 131.96(9)
C1 P1 P2 40.60(10)
Pd1 P1 P2 53.71(3)
C2 N1 C8 120.7(2)
C2 N1 P1 116.3(2)
C8 N1 P1 114.69(19)
C14 N2 C20 122.1(2)
C14 N2 P1 121.02(19)
C20 N2 P1 116.85(18)
N1 C2 C3 113.3(3)
N1 C2 C7 117.0(3)
C3 C2 C7 110.1(3)
C2 C3 C4 109.7(3)
C5 C4 C3 111.6(4)
C4 C5 C6 111.7(4)
C5 C6 C7 112.7(4)
C2 C7 C6 109.4(3)
N1 C8 C13 116.2(3)
N1 C8 C9 115.4(2)
C13 C8 C9 109.2(3)
C10 C9 C8 109.1(3)
C11 C10 C9 111.5(4)
C10 C11 C12 111.7(3)
C11 C12 C13 111.4(3)
C8 C13 C12 109.8(3)
N2 C14 C15 114.7(2)
N2 C14 C19 113.6(2)
C15 C14 C19 111.4(2)
C14 C15 C16 110.5(2)
C17 C16 C15 111.2(3)
C16 C17 C18 110.8(3)
C17 C18 C19 111.3(3)
C14 C19 C18 112.6(3)
N2 C20 C21 114.4(2)
N2 C20 C25 114.9(2)
C21 C20 C25 110.5(2)
C22 C21 C20 110.9(3)
C23 C22 C21 111.2(3)
C24 C23 C22 110.7(3)
C23 C24 C25 111.8(3)
C24 C25 C20 110.1(3)
C1 P2 C29 118.2(3)
C1 P2 C26' 110.9(4)
C29 P2 C26' 91.8(5)
C1 P2 C26 112.2(4)
C29 P2 C26 103.1(5)
C26' P2 C26 14.6(5)
C1 P2 C29' 101.1(3)
C29 P2 C29' 19.4(3)
C26' P2 C29' 107.6(6)
C26 P2 C29' 120.4(5)
C1 P2 Pd1 94.74(11)
C29 P2 Pd1 116.3(3)
C26' P2 Pd1 126.9(5)
C26 P2 Pd1 112.8(4)
C29' P2 Pd1 111.9(3)
C1 P2 P1 40.39(10)
C29 P2 P1 137.1(3)
C26' P2 P1 128.3(4)
C26 P2 P1 119.2(4)
C29' P2 P1 118.3(3)
Pd1 P2 P1 54.74(3)
C28 C26 C27 109.7(9)
C28 C26 P2 110.4(8)
C27 C26 P2 117.8(7)
C28' C26' C27' 111.5(10)
C28' C26' P2 107.3(9)
C27' C26' P2 104.4(7)
C31 C29 C30 110.5(7)
C31 C29 P2 104.2(5)
C30 C29 P2 116.4(6)
C30' C29' C31' 108.4(7)
C30' C29' P2 112.7(7)
C31' C29' P2 116.8(7)
C1 P3 C32 112.77(17)
C1 P3 C34 112.96(17)
C32 P3 C34 107.8(2)
C1 P3 C33 115.68(18)
C32 P3 C33 103.1(2)
C34 P3 C33 103.6(2)
C36' C35 C36 45.1(5)
C36' C35 Pd1 70.4(3)
C36 C35 Pd1 70.7(3)
C37 C36 C35 127.0(6)
C37 C36 Pd1 72.3(3)
C35 C36 Pd1 72.6(3)
C36 C37 C36' 46.8(5)
C36 C37 Pd1 72.4(3)
C36' C37 Pd1 71.8(4)
C37 C36' C35 127.9(8)
C37 C36' Pd1 72.6(3)
C35 C36' Pd1 73.2(4)
C56 B1 C44 110.0(3)
C56 B1 C50 110.8(3)
C44 B1 C50 107.9(3)
C56 B1 C38 109.3(3)
C44 B1 C38 109.7(3)
C50 B1 C38 109.1(2)
C43 C38 C39 114.2(3)
C43 C38 B1 123.6(3)
C39 C38 B1 122.2(3)
C40 C39 C38 123.2(3)
C41 C40 C39 120.4(3)
C40 C41 C42 118.7(3)
C41 C42 C43 120.1(3)
C38 C43 C42 123.3(3)
C45 C44 C49 114.7(3)
C45 C44 B1 123.0(3)
C49 C44 B1 122.3(3)
C46 C45 C44 122.8(3)
C47 C46 C45 120.6(4)
C46 C47 C48 118.7(3)
C47 C48 C49 120.2(4)
C48 C49 C44 123.0(4)
C51 C50 C55 115.1(3)
C51 C50 B1 122.1(3)
C55 C50 B1 122.7(3)
C50 C51 C52 123.1(3)
C53 C52 C51 120.1(4)
C54 C53 C52 118.6(4)
C53 C54 C55 121.0(4)
C54 C55 C50 122.1(4)
C61 C56 C57 114.7(3)
C61 C56 B1 123.2(3)
C57 C56 B1 122.1(3)
C58 C57 C56 123.4(3)
C59 C58 C57 119.8(3)
C58 C59 C60 119.2(4)
C59 C60 C61 120.1(4)
C56 C61 C60 122.7(3)

loop_
_geom_bond_atom_site_label_1
_geom_bond_atom_site_label_2
_geom_bond_distance
Pd1 C36' 2.176(8)
Pd1 C37 2.187(3)
Pd1 C36 2.187(6)
Pd1 C35 2.211(3)
Pd1 P2 2.2845(10)
Pd1 P1 2.3142(9)
C1 P3 1.741(3)
C1 P1 1.764(3)
C1 P2 1.771(3)
P1 N2 1.689(2)
P1 N1 1.730(2)
P1 P2 2.6885(13)
N1 C2 1.489(4)
N1 C8 1.493(4)
N2 C14 1.488(3)
N2 C20 1.494(4)
C2 C3 1.527(5)
C2 C7 1.528(5)
C3 C4 1.532(5)
C4 C5 1.486(7)
C5 C6 1.502(7)
C6 C7 1.543(6)
C8 C13 1.524(4)
C8 C9 1.538(4)
C9 C10 1.526(5)
C10 C11 1.514(6)
C11 C12 1.516(6)
C12 C13 1.531(6)
C14 C15 1.527(4)
C14 C19 1.533(4)
C15 C16 1.536(4)
C16 C17 1.516(5)
C17 C18 1.520(4)
C18 C19 1.539(4)
C20 C21 1.535(4)
C20 C25 1.542(4)
C21 C22 1.532(4)
C22 C23 1.523(5)
C23 C24 1.518(5)
C24 C25 1.533(4)
P2 C29 1.821(7)
P2 C26' 1.845(10)
P2 C26 1.898(10)
P2 C29' 1.948(10)
C26 C28 1.536(11)
C26 C27 1.544(11)
C26' C28' 1.525(13)
C26' C27' 1.532(11)
C29 C31 1.510(9)
C29 C30 1.515(9)
C29' C30' 1.538(10)
C29' C31' 1.560(11)
P3 C32 1.782(4)
P3 C34 1.794(4)
P3 C33 1.806(4)
C35 C36' 1.369(10)
C35 C36 1.386(8)
C36 C37 1.326(7)
C37 C36' 1.332(9)
B1 C56 1.645(5)
B1 C44 1.653(5)
B1 C50 1.656(5)
B1 C38 1.659(5)
C38 C43 1.395(4)
C38 C39 1.401(4)
C39 C40 1.391(5)
C40 C41 1.373(5)
C41 C42 1.379(5)
C42 C43 1.395(5)
C44 C45 1.395(5)
C44 C49 1.402(5)
C45 C46 1.388(5)
C46 C47 1.374(5)
C47 C48 1.380(6)
C48 C49 1.385(5)
C50 C51 1.391(5)
C50 C55 1.410(5)
C51 C52 1.395(5)
C52 C53 1.382(6)
C53 C54 1.376(6)
C54 C55 1.389(5)
C56 C61 1.393(5)
C56 C57 1.410(4)
C57 C58 1.384(5)
C58 C59 1.375(6)
C59 C60 1.383(6)
C60 C61 1.398(5)
